data_4080522
loop_
_publ_author_name
'Ohmori, Yu'
'Ichinohe, Masaaki'
'Sekiguchi, Akira'
'Cowley, Michael J.'
'Huch, Volker'
'Scheschkewitz, David'

_publ_section_title
;
 Functionalized Cyclic Disilenes via Ring Expansion of Cyclotrisilenes
 with Isocyanides
;
_journal_issue 6
_journal_name_full Organometallics
_journal_page_first 1591
_journal_paper_doi 10.1021/om400054u
_journal_volume 32
_journal_year 2013
_chemical_formula_sum 'C72 H108 N Si3'
_chemical_formula_weight 1071.86
_chemical_name_systematic
; 
 ? 
;
_space_group_IT_number 2
_symmetry_cell_setting triclinic
_symmetry_space_group_name_Hall '-P 1'
_symmetry_space_group_name_H-M 'P -1'
_atom_sites_solution_hydrogens geom
_atom_sites_solution_primary direct
_atom_sites_solution_secondary difmap
_audit_creation_method SHELXL-97
_cell_angle_alpha 83.677(2)
_cell_angle_beta 87.454(2)
_cell_angle_gamma 73.316(2)
_cell_formula_units_Z 2
_cell_length_a 13.3836(6)
_cell_length_b 13.6638(6)
_cell_length_c 19.0406(8)
_cell_measurement_reflns_used 9899
_cell_measurement_temperature 122(2)
_cell_measurement_theta_max 27.89
_cell_measurement_theta_min 2.53
_cell_volume 3314.8(3)
_computing_cell_refinement 'Bruker SAINT'
_computing_data_collection 'Bruker APEX2'
_computing_data_reduction 'Bruker SAINT'
_computing_molecular_graphics 'Bruker SHELXTL'
_computing_publication_material 'Bruker SHELXTL'
_computing_structure_refinement 'SHELXL-97 (Sheldrick, 2008)'
_computing_structure_solution 'SHELXS-97 (Sheldrick, 2008)'
_diffrn_ambient_temperature 122(2)
_diffrn_measured_fraction_theta_full 0.987
_diffrn_measured_fraction_theta_max 0.987
_diffrn_measurement_device_type 'Bruker APEX-II CCD'
_diffrn_measurement_method '\f and \w scans'
_diffrn_radiation_monochromator graphite
_diffrn_radiation_source 'fine-focus sealed tube'
_diffrn_radiation_type MoK\a
_diffrn_radiation_wavelength 0.71073
_diffrn_reflns_av_R_equivalents 0.0379
_diffrn_reflns_av_sigmaI/netI 0.0487
_diffrn_reflns_limit_h_max 17
_diffrn_reflns_limit_h_min -17
_diffrn_reflns_limit_k_max 17
_diffrn_reflns_limit_k_min -17
_diffrn_reflns_limit_l_max 25
_diffrn_reflns_limit_l_min -25
_diffrn_reflns_number 48608
_diffrn_reflns_theta_full 27.97
_diffrn_reflns_theta_max 27.97
_diffrn_reflns_theta_min 1.08
_exptl_absorpt_coefficient_mu 0.111
_exptl_absorpt_correction_T_max 0.9857
_exptl_absorpt_correction_T_min 0.9608
_exptl_absorpt_correction_type multi-scan
_exptl_absorpt_process_details 'SADABS, BrukerAXS 2008'
_exptl_crystal_colour yellow
_exptl_crystal_density_diffrn 1.074
_exptl_crystal_density_method 'not measured'
_exptl_crystal_description block
_exptl_crystal_F_000 1178
_exptl_crystal_size_max 0.36
_exptl_crystal_size_mid 0.33
_exptl_crystal_size_min 0.13
_refine_diff_density_max 0.646
_refine_diff_density_min -0.263
_refine_diff_density_rms 0.049
_refine_ls_extinction_method none
_refine_ls_goodness_of_fit_ref 1.014
_refine_ls_hydrogen_treatment mixed
_refine_ls_matrix_type full
_refine_ls_number_parameters 1110
_refine_ls_number_reflns 15743
_refine_ls_number_restraints 12
_refine_ls_restrained_S_all 1.015
_refine_ls_R_factor_all 0.0691
_refine_ls_R_factor_gt 0.0444
_refine_ls_shift/su_max 0.001
_refine_ls_shift/su_mean 0.000
_refine_ls_structure_factor_coef Fsqd
_refine_ls_weighting_details 'calc w=1/[\s^2^(Fo^2^)+(0.0531P)^2^+1.3779P] where P=(Fo^2^+2Fc^2^)/3'
_refine_ls_weighting_scheme calc
_refine_ls_wR_factor_gt 0.1059
_refine_ls_wR_factor_ref 0.1190
_reflns_number_gt 11676
_reflns_number_total 15743
_reflns_threshold_expression >2sigma(I)
_cod_data_source_file om400054u_si_006.cif
_cod_data_source_block Compound3b
_cod_depositor_comments
;
The following automatic conversions were performed:

'_symmetry_cell_setting' value 'Triclinic' changed to 'triclinic'
according to /home/saulius/struct/CIF-dictionaries/cif_core.dic
dictionary named 'cif_core.dic' version 2.4.2 from 2011-04-26.

Automatic conversion script
Id: cif_fix_values 1891 2012-01-12 08:04:46Z andrius 
;
_cod_original_sg_symbol_H-M P-1
_cod_database_code 4080522

loop_
_symmetry_equiv_pos_as_xyz
'x, y, z'
'-x, -y, -z'

loop_
_atom_site_label
_atom_site_type_symbol
_atom_site_fract_x
_atom_site_fract_y
_atom_site_fract_z
_atom_site_U_iso_or_equiv
_atom_site_adp_type
_atom_site_occupancy
_atom_site_symmetry_multiplicity
_atom_site_calc_flag
_atom_site_refinement_flags
_atom_site_disorder_assembly
_atom_site_disorder_group
Si1 Si 0.76425(3) 0.16117(3) 0.19867(2) 0.01464(10) Uani 1 1 d . . .
Si2 Si 0.61985(3) 0.11941(3) 0.25169(2) 0.01548(10) Uani 1 1 d . . .
Si3 Si 0.71153(3) 0.22038(3) 0.30611(2) 0.01556(10) Uani 1 1 d . . .
N1 N 0.49139(10) 0.30078(10) 0.32520(7) 0.0193(3) Uani 1 1 d . . .
C1 C 0.56883(12) 0.24042(11) 0.29506(8) 0.0168(3) Uani 1 1 d . . .
C2 C 0.76836(12) 0.26635(11) 0.12451(8) 0.0166(3) Uani 1 1 d . . .
C3 C 0.85844(12) 0.30206(12) 0.11721(8) 0.0186(3) Uani 1 1 d . . .
C4 C 0.85443(14) 0.39590(13) 0.07900(9) 0.0223(3) Uani 1 1 d . . .
C5 C 0.76355(13) 0.45831(12) 0.04739(8) 0.0219(3) Uani 1 1 d . A .
C6 C 0.67823(13) 0.42028(13) 0.05053(9) 0.0222(3) Uani 1 1 d . . .
C7 C 0.67867(12) 0.32566(12) 0.08699(8) 0.0183(3) Uani 1 1 d . . .
C8 C 0.96337(13) 0.23763(13) 0.14683(9) 0.0227(3) Uani 1 1 d . . .
C9 C 1.02176(16) 0.29695(16) 0.18393(13) 0.0344(4) Uani 1 1 d . . .
C10 C 1.0304(2) 0.1839(3) 0.08829(16) 0.0586(8) Uani 1 1 d . . .
C11 C 0.75748(16) 0.56342(13) 0.00932(10) 0.0294(4) Uani 1 1 d . . .
C12A C 0.8034(9) 0.6287(5) 0.0507(5) 0.071(2) Uani 0.642(14) 1 d PU A 1
H12A H 0.8781 0.5955 0.0573 0.106 Uiso 0.642(14) 1 calc PR A 1
H12B H 0.7684 0.6360 0.0970 0.106 Uiso 0.642(14) 1 calc PR A 1
H12C H 0.7933 0.6967 0.0247 0.106 Uiso 0.642(14) 1 calc PR A 1
C13A C 0.8080(6) 0.5521(4) -0.0641(3) 0.0515(16) Uani 0.642(14) 1 d PU A 1
H13A H 0.7984 0.6203 -0.0899 0.077 Uiso 0.642(14) 1 calc PR A 1
H13B H 0.7753 0.5117 -0.0901 0.077 Uiso 0.642(14) 1 calc PR A 1
H13C H 0.8827 0.5172 -0.0594 0.077 Uiso 0.642(14) 1 calc PR A 1
C12B C 0.7434(15) 0.6381(9) 0.0644(7) 0.067(3) Uani 0.358(14) 1 d PU A 2
H12D H 0.8065 0.6205 0.0928 0.101 Uiso 0.358(14) 1 calc PR A 2
H12E H 0.6836 0.6341 0.0950 0.101 Uiso 0.358(14) 1 calc PR A 2
H12F H 0.7310 0.7079 0.0409 0.101 Uiso 0.358(14) 1 calc PR A 2
C13B C 0.8478(12) 0.5660(9) -0.0396(9) 0.072(3) Uani 0.358(14) 1 d PU A 2
H13D H 0.8305 0.6305 -0.0706 0.108 Uiso 0.358(14) 1 calc PR A 2
H13E H 0.8625 0.5080 -0.0684 0.108 Uiso 0.358(14) 1 calc PR A 2
H13F H 0.9093 0.5609 -0.0119 0.108 Uiso 0.358(14) 1 calc PR A 2
C14 C 0.58145(13) 0.29113(13) 0.08197(8) 0.0203(3) Uani 1 1 d . . .
C15 C 0.55916(16) 0.28450(16) 0.00446(9) 0.0277(4) Uani 1 1 d . . .
C16 C 0.48772(14) 0.36056(15) 0.11784(10) 0.0272(4) Uani 1 1 d . . .
C17 C 0.86932(12) 0.03410(11) 0.19387(8) 0.0167(3) Uani 1 1 d . . .
C18 C 0.95277(12) -0.00529(12) 0.24149(8) 0.0177(3) Uani 1 1 d . . .
C19 C 1.02176(13) -0.10214(12) 0.23507(8) 0.0198(3) Uani 1 1 d . . .
C20 C 1.01425(13) -0.16161(12) 0.18229(8) 0.0209(3) Uani 1 1 d . . .
C21 C 0.93457(13) -0.12119(13) 0.13400(9) 0.0225(3) Uani 1 1 d . . .
C22 C 0.86154(13) -0.02617(12) 0.13945(8) 0.0200(3) Uani 1 1 d . . .
C23 C 0.97274(13) 0.05226(12) 0.30097(8) 0.0201(3) Uani 1 1 d . . .
C24 C 1.08494(15) 0.05933(15) 0.29930(11) 0.0283(4) Uani 1 1 d . . .
C25 C 0.94749(15) 0.00388(15) 0.37314(9) 0.0274(4) Uani 1 1 d . . .
C26 C 1.08940(14) -0.26801(13) 0.17864(9) 0.0243(4) Uani 1 1 d . . .
C27 C 1.03193(17) -0.34996(15) 0.18213(12) 0.0325(4) Uani 1 1 d . . .
C28 C 1.16066(18) -0.27225(17) 0.11347(12) 0.0380(5) Uani 1 1 d . . .
C29 C 0.77557(14) 0.00832(13) 0.08471(9) 0.0258(4) Uani 1 1 d . . .
C30 C 0.8168(2) 0.04551(19) 0.01388(10) 0.0417(5) Uani 1 1 d . . .
C31 C 0.72249(18) -0.07458(17) 0.07690(14) 0.0409(5) Uani 1 1 d . . .
C32 C 0.56851(12) 0.00504(12) 0.25052(8) 0.0166(3) Uani 1 1 d . . .
C33 C 0.47753(12) 0.01354(12) 0.21300(8) 0.0190(3) Uani 1 1 d . . .
C34 C 0.43695(13) -0.06983(13) 0.21661(9) 0.0222(3) Uani 1 1 d . . .
C35 C 0.48352(13) -0.16231(12) 0.25627(9) 0.0213(3) Uani 1 1 d . . .
C36 C 0.57401(13) -0.16995(12) 0.29177(9) 0.0209(3) Uani 1 1 d . . .
C37 C 0.61825(12) -0.08914(12) 0.28947(8) 0.0179(3) Uani 1 1 d . . .
C38 C 0.42395(13) 0.11093(13) 0.16654(9) 0.0218(3) Uani 1 1 d . . .
C39 C 0.30946(15) 0.15415(16) 0.18616(11) 0.0312(4) Uani 1 1 d . . .
C40 C 0.43538(18) 0.09285(17) 0.08872(10) 0.0344(4) Uani 1 1 d . . .
C41 C 0.43857(14) -0.25287(13) 0.25907(9) 0.0245(4) Uani 1 1 d . . .
C42 C 0.32506(16) -0.22520(17) 0.28351(12) 0.0346(4) Uani 1 1 d . . .
C43 C 0.4509(2) -0.29595(17) 0.18785(12) 0.0390(5) Uani 1 1 d . . .
C44 C 0.71825(13) -0.10491(13) 0.32963(9) 0.0218(3) Uani 1 1 d . . .
C45 C 0.69810(17) -0.11209(16) 0.40909(10) 0.0312(4) Uani 1 1 d . . .
C46 C 0.80374(15) -0.19764(15) 0.30874(11) 0.0306(4) Uani 1 1 d . . .
C47 C 0.76568(12) 0.27082(11) 0.37923(8) 0.0171(3) Uani 1 1 d . . .
C48 C 0.77114(12) 0.22474(12) 0.44929(8) 0.0189(3) Uani 1 1 d . . .
C49 C 0.82010(14) 0.26140(13) 0.50001(9) 0.0230(4) Uani 1 1 d . . .
C50 C 0.86256(13) 0.34210(13) 0.48342(9) 0.0229(3) Uani 1 1 d . . .
C51 C 0.85170(14) 0.39091(13) 0.41445(9) 0.0222(3) Uani 1 1 d . . .
C52 C 0.80301(12) 0.35790(12) 0.36238(8) 0.0184(3) Uani 1 1 d . . .
C53 C 0.71666(14) 0.14339(13) 0.47299(8) 0.0229(4) Uani 1 1 d . . .
C54 C 0.77655(17) 0.05813(14) 0.52711(10) 0.0285(4) Uani 1 1 d . . .
C55 C 0.60881(16) 0.19486(18) 0.50318(11) 0.0341(4) Uani 1 1 d . . .
C56 C 0.92117(16) 0.37998(14) 0.53646(9) 0.0295(4) Uani 1 1 d . . .
C57 C 0.89449(19) 0.35265(19) 0.61336(10) 0.0384(5) Uani 1 1 d . . .
C58 C 1.03757(19) 0.3405(2) 0.52314(12) 0.0460(6) Uani 1 1 d . . .
C59 C 0.78360(14) 0.41871(13) 0.28978(9) 0.0228(4) Uani 1 1 d . . .
C60 C 0.84637(18) 0.49598(15) 0.27378(11) 0.0328(4) Uani 1 1 d . . .
C61 C 0.66721(17) 0.47481(16) 0.28046(11) 0.0344(4) Uani 1 1 d . . .
C62 C 0.38802(12) 0.29332(12) 0.32783(8) 0.0196(3) Uani 1 1 d . . .
C63 C 0.30960(13) 0.38159(13) 0.30161(9) 0.0227(3) Uani 1 1 d . . .
C64 C 0.20571(14) 0.38157(14) 0.30837(10) 0.0273(4) Uani 1 1 d . . .
C65 C 0.17759(14) 0.29842(15) 0.34232(10) 0.0291(4) Uani 1 1 d . . .
C66 C 0.25440(14) 0.21393(14) 0.37011(10) 0.0268(4) Uani 1 1 d . . .
C67 C 0.35999(13) 0.20920(12) 0.36325(9) 0.0215(3) Uani 1 1 d . . .
C68 C 0.33750(16) 0.47554(14) 0.26869(11) 0.0291(4) Uani 1 1 d . . .
C69 C 0.43814(15) 0.11492(14) 0.39690(10) 0.0257(4) Uani 1 1 d . . .
H1 H 0.9150(15) 0.4193(14) 0.0745(10) 0.026(5) Uiso 1 1 d . . .
H2 H 0.6157(16) 0.4617(14) 0.0276(10) 0.027(5) Uiso 1 1 d . . .
H3 H 0.9519(16) 0.1884(16) 0.1808(11) 0.034(6) Uiso 1 1 d . . .
H4 H 1.035(2) 0.350(2) 0.1541(14) 0.061(8) Uiso 1 1 d . . .
H5 H 1.0928(15) 0.2527(14) 0.2017(10) 0.025(5) Uiso 1 1 d . . .
H6 H 0.978(3) 0.330(2) 0.2275(17) 0.092(10) Uiso 1 1 d . . .
H7 H 0.993(2) 0.138(2) 0.0708(15) 0.072(9) Uiso 1 1 d . . .
H8 H 1.094(2) 0.139(2) 0.1050(13) 0.060(7) Uiso 1 1 d . . .
H9 H 1.047(3) 0.235(3) 0.050(2) 0.121(15) Uiso 1 1 d . . .
H10 H 0.6868(19) 0.5929(17) -0.0028(12) 0.048(7) Uiso 1 1 d . . .
H11 H 0.5945(13) 0.2207(13) 0.1055(9) 0.015(4) Uiso 1 1 d . . .
H12 H 0.6178(18) 0.2377(16) -0.0171(11) 0.036(6) Uiso 1 1 d . . .
H13 H 0.4990(17) 0.2574(16) -0.0010(11) 0.035(6) Uiso 1 1 d . . .
H14 H 0.5445(16) 0.3529(17) -0.0238(11) 0.038(6) Uiso 1 1 d . . .
H15 H 0.5015(16) 0.3604(15) 0.1655(12) 0.035(6) Uiso 1 1 d . . .
H16 H 0.4247(17) 0.3372(15) 0.1162(10) 0.033(5) Uiso 1 1 d . . .
H17 H 0.4689(16) 0.4316(16) 0.0946(10) 0.033(5) Uiso 1 1 d . . .
H18 H 1.0772(14) -0.1298(13) 0.2696(9) 0.021(5) Uiso 1 1 d . . .
H19 H 0.9259(14) -0.1586(14) 0.0955(10) 0.024(5) Uiso 1 1 d . . .
H20 H 0.9248(14) 0.1216(13) 0.2942(9) 0.017(4) Uiso 1 1 d . . .
H21 H 1.1049(16) 0.0849(16) 0.2530(12) 0.037(6) Uiso 1 1 d . . .
H22 H 1.1344(17) -0.0078(16) 0.3123(11) 0.036(6) Uiso 1 1 d . . .
H23 H 1.0913(17) 0.1042(16) 0.3331(11) 0.039(6) Uiso 1 1 d . . .
H24 H 0.9931(16) -0.0652(16) 0.3835(10) 0.031(5) Uiso 1 1 d . . .
H25 H 0.9608(16) 0.0419(15) 0.4095(11) 0.034(5) Uiso 1 1 d . . .
H26 H 0.8746(16) 0.0039(15) 0.3746(10) 0.028(5) Uiso 1 1 d . . .
H27 H 1.1329(15) -0.2835(14) 0.2192(10) 0.027(5) Uiso 1 1 d . . .
H28 H 0.9844(18) -0.3457(17) 0.2236(12) 0.046(6) Uiso 1 1 d . . .
H29 H 1.0796(16) -0.4199(16) 0.1811(10) 0.035(5) Uiso 1 1 d . . .
H30 H 0.9888(17) -0.3417(16) 0.1410(12) 0.038(6) Uiso 1 1 d . . .
H31 H 1.121(2) -0.2619(19) 0.0704(14) 0.058(7) Uiso 1 1 d . . .
H32 H 1.2115(18) -0.3380(18) 0.1136(12) 0.046(6) Uiso 1 1 d . . .
H33 H 1.197(2) -0.218(2) 0.1120(13) 0.062(8) Uiso 1 1 d . . .
H34 H 0.7237(15) 0.0650(14) 0.1004(9) 0.022(5) Uiso 1 1 d . . .
H35 H 0.8426(19) 0.106(2) 0.0198(13) 0.054(7) Uiso 1 1 d . . .
H36 H 0.7599(19) 0.0624(17) -0.0205(13) 0.050(7) Uiso 1 1 d . . .
H37 H 0.8712(19) -0.0060(18) -0.0043(12) 0.045(6) Uiso 1 1 d . . .
H38 H 0.6650(19) -0.0491(17) 0.0449(12) 0.045(6) Uiso 1 1 d . . .
H39 H 0.7742(19) -0.1362(19) 0.0577(12) 0.052(7) Uiso 1 1 d . . .
H40 H 0.699(2) -0.1007(19) 0.1206(14) 0.054(8) Uiso 1 1 d . . .
H41 H 0.3737(15) -0.0617(14) 0.1904(10) 0.024(5) Uiso 1 1 d . . .
H42 H 0.6082(14) -0.2350(14) 0.3188(9) 0.023(5) Uiso 1 1 d . . .
H43 H 0.4605(14) 0.1617(14) 0.1744(9) 0.022(5) Uiso 1 1 d . . .
H44 H 0.3001(19) 0.1678(18) 0.2360(14) 0.054(7) Uiso 1 1 d . . .
H45 H 0.2801(17) 0.2199(17) 0.1586(11) 0.041(6) Uiso 1 1 d . . .
H46 H 0.2693(18) 0.1071(17) 0.1769(11) 0.042(6) Uiso 1 1 d . . .
H47 H 0.5090(18) 0.0727(16) 0.0742(11) 0.036(6) Uiso 1 1 d . . .
H48 H 0.4073(19) 0.0377(19) 0.0785(12) 0.053(7) Uiso 1 1 d . . .
H49 H 0.4021(16) 0.1555(16) 0.0590(11) 0.035(5) Uiso 1 1 d . . .
H50 H 0.4807(15) -0.3071(15) 0.2933(10) 0.028(5) Uiso 1 1 d . . .
H51 H 0.2981(17) -0.2847(17) 0.2879(11) 0.039(6) Uiso 1 1 d . . .
H52 H 0.3157(19) -0.1941(19) 0.3284(14) 0.056(7) Uiso 1 1 d . . .
H53 H 0.2809(18) -0.1737(17) 0.2473(12) 0.044(6) Uiso 1 1 d . . .
H54 H 0.4261(19) -0.3580(19) 0.1899(12) 0.054(7) Uiso 1 1 d . . .
H55 H 0.521(2) -0.3145(18) 0.1731(12) 0.051(7) Uiso 1 1 d . . .
H56 H 0.4084(18) -0.2418(18) 0.1515(12) 0.043(6) Uiso 1 1 d . . .
H57 H 0.7427(14) -0.0462(14) 0.3181(9) 0.021(5) Uiso 1 1 d . . .
H58 H 0.7622(18) -0.1218(16) 0.4338(11) 0.042(6) Uiso 1 1 d . . .
H59 H 0.6710(16) -0.1698(16) 0.4254(10) 0.032(5) Uiso 1 1 d . . .
H60 H 0.6428(17) -0.0471(16) 0.4226(10) 0.035(5) Uiso 1 1 d . . .
H61 H 0.8162(17) -0.1931(17) 0.2575(12) 0.044(6) Uiso 1 1 d . . .
H62 H 0.7858(17) -0.2623(17) 0.3256(11) 0.040(6) Uiso 1 1 d . . .
H63 H 0.8707(17) -0.2020(15) 0.3288(11) 0.035(5) Uiso 1 1 d . . .
H64 H 0.8242(14) 0.2273(14) 0.5477(10) 0.025(5) Uiso 1 1 d . . .
H65 H 0.8774(15) 0.4488(15) 0.4022(10) 0.029(5) Uiso 1 1 d . . .
H66 H 0.7077(14) 0.1092(14) 0.4309(9) 0.022(5) Uiso 1 1 d . . .
H67 H 0.8482(18) 0.0262(16) 0.5116(11) 0.035(6) Uiso 1 1 d . . .
H68 H 0.7379(17) 0.0059(17) 0.5360(11) 0.039(6) Uiso 1 1 d . . .
H69 H 0.7809(15) 0.0842(15) 0.5727(11) 0.031(5) Uiso 1 1 d . . .
H70 H 0.5735(18) 0.1429(18) 0.5196(12) 0.046(6) Uiso 1 1 d . . .
H71 H 0.5665(18) 0.2463(18) 0.4675(12) 0.047(6) Uiso 1 1 d . . .
H72 H 0.6179(18) 0.2287(18) 0.5423(13) 0.050(7) Uiso 1 1 d . . .
H73 H 0.8995(17) 0.4563(17) 0.5283(11) 0.044(6) Uiso 1 1 d . . .
H74 H 0.820(2) 0.3785(18) 0.6220(12) 0.050(7) Uiso 1 1 d . . .
H75 H 0.9225(19) 0.279(2) 0.6268(12) 0.052(7) Uiso 1 1 d . . .
H76 H 0.9306(19) 0.3868(18) 0.6438(13) 0.053(7) Uiso 1 1 d . . .
H77 H 1.0602(19) 0.3614(18) 0.4763(14) 0.053(7) Uiso 1 1 d . . .
H78 H 1.0574(17) 0.2678(18) 0.5296(11) 0.038(6) Uiso 1 1 d . . .
H79 H 1.0788(19) 0.3654(18) 0.5549(13) 0.054(7) Uiso 1 1 d . . .
H80 H 0.8047(15) 0.3703(15) 0.2559(10) 0.029(5) Uiso 1 1 d . . .
H81 H 0.8393(17) 0.5249(16) 0.2249(12) 0.038(6) Uiso 1 1 d . . .
H82 H 0.8200(17) 0.5549(17) 0.3027(11) 0.040(6) Uiso 1 1 d . . .
H83 H 0.9238(18) 0.4644(16) 0.2813(11) 0.040(6) Uiso 1 1 d . . .
H84 H 0.6441(19) 0.532(2) 0.3137(13) 0.058(7) Uiso 1 1 d . . .
H85 H 0.6220(17) 0.4276(17) 0.2907(11) 0.041(6) Uiso 1 1 d . . .
H86 H 0.657(2) 0.5083(19) 0.2338(14) 0.060(7) Uiso 1 1 d . . .
H87 H 0.1508(16) 0.4437(15) 0.2893(10) 0.031(5) Uiso 1 1 d . . .
H88 H 0.1044(16) 0.3001(14) 0.3476(10) 0.028(5) Uiso 1 1 d . . .
H89 H 0.2351(16) 0.1573(16) 0.3945(11) 0.033(5) Uiso 1 1 d . . .
H90 H 0.372(2) 0.465(2) 0.2243(15) 0.066(8) Uiso 1 1 d . . .
H91 H 0.383(2) 0.4941(19) 0.2979(13) 0.056(7) Uiso 1 1 d . . .
H92 H 0.276(2) 0.5346(19) 0.2617(12) 0.053(7) Uiso 1 1 d . . .
H93 H 0.4181(17) 0.1002(16) 0.4451(12) 0.038(6) Uiso 1 1 d . . .
H94 H 0.4398(16) 0.0555(16) 0.3729(11) 0.033(5) Uiso 1 1 d . . .
H95 H 0.5059(18) 0.1253(16) 0.3963(11) 0.040(6) Uiso 1 1 d . . .
C70 C 0.6761(2) 0.6166(2) 0.49009(17) 0.0631(7) Uani 1 1 d . . .
H96 H 0.717(2) 0.579(2) 0.4416(16) 0.082(9) Uiso 1 1 d . . .
H97 H 0.744(3) 0.623(3) 0.528(2) 0.135(14) Uiso 1 1 d . . .
H98 H 0.616(3) 0.691(3) 0.4647(17) 0.103(11) Uiso 1 1 d . . .
C71 C 0.61317(19) 0.54998(18) 0.52752(13) 0.0460(5) Uani 1 1 d . . .
H99 H 0.656(2) 0.482(2) 0.5527(15) 0.081(9) Uiso 1 1 d . . .
H100 H 0.563(2) 0.5869(19) 0.5690(13) 0.060(7) Uiso 1 1 d . . .
C72 C 0.53999(19) 0.52313(18) 0.48029(12) 0.0465(5) Uani 1 1 d . . .
H101 H 0.5815 0.4737 0.4483 0.063(8) Uiso 1 1 calc R . .
H102 H 0.5026 0.5860 0.4506 0.060(7) Uiso 1 1 calc R . .

loop_
_atom_site_aniso_label
_atom_site_aniso_U_11
_atom_site_aniso_U_22
_atom_site_aniso_U_33
_atom_site_aniso_U_23
_atom_site_aniso_U_13
_atom_site_aniso_U_12
Si1 0.0146(2) 0.0150(2) 0.0140(2) 0.00085(15) -0.00251(15) -0.00421(16)
Si2 0.0153(2) 0.0156(2) 0.0162(2) -0.00010(16) -0.00249(16) -0.00559(16)
Si3 0.0154(2) 0.0169(2) 0.0148(2) -0.00069(16) -0.00263(16) -0.00533(16)
N1 0.0188(7) 0.0194(7) 0.0198(7) -0.0001(5) -0.0008(5) -0.0062(5)
C1 0.0189(8) 0.0162(7) 0.0159(7) 0.0019(6) -0.0031(6) -0.0066(6)
C2 0.0182(8) 0.0164(7) 0.0145(7) -0.0009(6) -0.0001(6) -0.0043(6)
C3 0.0177(8) 0.0204(8) 0.0169(7) -0.0010(6) -0.0006(6) -0.0042(6)
C4 0.0205(8) 0.0236(8) 0.0236(8) 0.0019(7) -0.0009(7) -0.0091(7)
C5 0.0258(9) 0.0185(8) 0.0203(8) 0.0033(6) -0.0017(6) -0.0063(7)
C6 0.0212(8) 0.0206(8) 0.0212(8) 0.0037(6) -0.0044(7) -0.0020(7)
C7 0.0187(8) 0.0200(8) 0.0152(7) -0.0003(6) -0.0011(6) -0.0043(6)
C8 0.0176(8) 0.0216(8) 0.0280(9) 0.0047(7) -0.0025(7) -0.0065(7)
C9 0.0226(10) 0.0333(11) 0.0476(12) -0.0056(9) -0.0110(9) -0.0066(8)
C10 0.0278(12) 0.0711(18) 0.0662(17) -0.0401(15) -0.0141(12) 0.0173(13)
C11 0.0288(10) 0.0212(8) 0.0360(10) 0.0094(7) -0.0072(8) -0.0073(8)
C12A 0.115(6) 0.030(2) 0.076(4) 0.013(2) -0.049(5) -0.034(4)
C13A 0.061(4) 0.032(2) 0.049(3) 0.0175(19) 0.016(2) -0.003(2)
C12B 0.109(9) 0.023(3) 0.073(6) 0.013(3) -0.027(7) -0.026(6)
C13B 0.078(7) 0.043(4) 0.083(8) 0.028(5) 0.032(5) -0.015(5)
C14 0.0191(8) 0.0219(8) 0.0183(8) 0.0049(6) -0.0038(6) -0.0056(7)
C15 0.0289(10) 0.0339(10) 0.0216(9) 0.0020(8) -0.0078(7) -0.0115(8)
C16 0.0190(9) 0.0298(10) 0.0281(10) 0.0055(8) -0.0017(7) -0.0025(7)
C17 0.0168(8) 0.0166(7) 0.0167(7) 0.0011(6) -0.0011(6) -0.0056(6)
C18 0.0163(8) 0.0195(7) 0.0180(7) 0.0017(6) -0.0010(6) -0.0073(6)
C19 0.0166(8) 0.0207(8) 0.0204(8) 0.0027(6) -0.0031(6) -0.0040(6)
C20 0.0181(8) 0.0201(8) 0.0222(8) 0.0017(6) 0.0009(6) -0.0030(6)
C21 0.0246(9) 0.0217(8) 0.0198(8) -0.0040(7) -0.0018(6) -0.0033(7)
C22 0.0202(8) 0.0210(8) 0.0174(7) 0.0005(6) -0.0034(6) -0.0044(6)
C23 0.0171(8) 0.0191(8) 0.0232(8) -0.0008(6) -0.0067(6) -0.0030(6)
C24 0.0242(9) 0.0299(10) 0.0326(10) 0.0015(8) -0.0101(8) -0.0107(8)
C25 0.0261(10) 0.0340(10) 0.0224(9) -0.0050(8) -0.0040(7) -0.0077(8)
C26 0.0218(9) 0.0225(8) 0.0245(9) -0.0024(7) -0.0031(7) 0.0008(7)
C27 0.0317(11) 0.0222(9) 0.0407(11) -0.0015(8) -0.0015(9) -0.0033(8)
C28 0.0316(11) 0.0332(11) 0.0421(12) -0.0040(9) 0.0104(9) 0.0005(9)
C29 0.0263(9) 0.0222(8) 0.0247(9) -0.0072(7) -0.0091(7) 0.0028(7)
C30 0.0534(14) 0.0425(12) 0.0206(9) -0.0005(9) -0.0111(9) 0.0007(11)
C31 0.0358(12) 0.0356(11) 0.0511(14) -0.0109(10) -0.0221(11) -0.0043(10)
C32 0.0178(8) 0.0165(7) 0.0167(7) -0.0011(6) -0.0004(6) -0.0068(6)
C33 0.0187(8) 0.0196(8) 0.0190(8) -0.0001(6) -0.0025(6) -0.0061(6)
C34 0.0197(8) 0.0238(8) 0.0250(8) 0.0005(7) -0.0058(7) -0.0096(7)
C35 0.0222(8) 0.0207(8) 0.0231(8) -0.0006(6) -0.0008(6) -0.0099(7)
C36 0.0229(8) 0.0167(7) 0.0230(8) 0.0024(6) -0.0030(6) -0.0065(7)
C37 0.0173(8) 0.0193(8) 0.0174(7) -0.0006(6) -0.0011(6) -0.0059(6)
C38 0.0194(8) 0.0205(8) 0.0263(8) 0.0038(7) -0.0081(7) -0.0083(7)
C39 0.0212(9) 0.0301(10) 0.0384(11) 0.0032(8) -0.0059(8) -0.0029(8)
C40 0.0405(12) 0.0353(11) 0.0249(9) 0.0064(8) -0.0054(8) -0.0095(10)
C41 0.0265(9) 0.0211(8) 0.0289(9) 0.0020(7) -0.0058(7) -0.0125(7)
C42 0.0335(11) 0.0343(11) 0.0420(12) -0.0030(9) 0.0032(9) -0.0199(9)
C43 0.0514(14) 0.0316(11) 0.0416(12) -0.0113(9) 0.0046(10) -0.0220(10)
C44 0.0214(8) 0.0178(8) 0.0272(9) 0.0047(6) -0.0083(7) -0.0086(7)
C45 0.0319(10) 0.0331(10) 0.0269(9) -0.0006(8) -0.0104(8) -0.0061(9)
C46 0.0208(9) 0.0327(10) 0.0358(11) 0.0004(8) -0.0049(8) -0.0046(8)
C47 0.0159(7) 0.0176(7) 0.0170(7) -0.0035(6) -0.0028(6) -0.0025(6)
C48 0.0201(8) 0.0178(7) 0.0184(7) -0.0010(6) -0.0027(6) -0.0048(6)
C49 0.0281(9) 0.0230(8) 0.0175(8) -0.0001(7) -0.0061(7) -0.0064(7)
C50 0.0248(9) 0.0222(8) 0.0218(8) -0.0043(6) -0.0061(7) -0.0055(7)
C51 0.0252(9) 0.0181(8) 0.0248(8) -0.0033(7) -0.0027(7) -0.0079(7)
C52 0.0190(8) 0.0164(7) 0.0184(7) -0.0021(6) -0.0007(6) -0.0027(6)
C53 0.0305(9) 0.0244(8) 0.0166(8) 0.0023(6) -0.0060(7) -0.0129(7)
C54 0.0395(11) 0.0259(9) 0.0214(9) 0.0053(7) -0.0056(8) -0.0135(9)
C55 0.0302(10) 0.0450(12) 0.0289(10) 0.0039(9) -0.0019(8) -0.0160(9)
C56 0.0391(11) 0.0265(9) 0.0274(9) -0.0031(7) -0.0117(8) -0.0146(8)
C57 0.0423(13) 0.0517(14) 0.0252(10) -0.0136(9) -0.0057(9) -0.0153(11)
C58 0.0397(13) 0.0773(19) 0.0318(12) -0.0046(12) -0.0078(9) -0.0329(13)
C59 0.0325(10) 0.0194(8) 0.0186(8) -0.0010(6) -0.0009(7) -0.0108(7)
C60 0.0494(13) 0.0261(9) 0.0281(10) 0.0021(8) -0.0004(9) -0.0209(9)
C61 0.0378(11) 0.0276(10) 0.0341(11) 0.0087(8) -0.0108(9) -0.0061(9)
C62 0.0190(8) 0.0208(8) 0.0200(8) -0.0038(6) 0.0011(6) -0.0067(6)
C63 0.0220(8) 0.0218(8) 0.0234(8) -0.0037(7) 0.0005(6) -0.0045(7)
C64 0.0206(9) 0.0267(9) 0.0317(9) -0.0034(7) -0.0022(7) -0.0017(7)
C65 0.0172(9) 0.0366(10) 0.0355(10) -0.0059(8) 0.0008(7) -0.0101(8)
C66 0.0255(9) 0.0286(9) 0.0291(9) -0.0010(8) 0.0012(7) -0.0130(8)
C67 0.0214(8) 0.0214(8) 0.0224(8) -0.0015(6) -0.0010(6) -0.0072(7)
C68 0.0273(10) 0.0214(9) 0.0351(10) 0.0008(8) 0.0037(8) -0.0035(8)
C69 0.0259(10) 0.0251(9) 0.0250(9) 0.0034(7) 0.0011(7) -0.0080(7)
C70 0.0546(17) 0.0582(17) 0.081(2) -0.0216(15) 0.0135(15) -0.0194(14)
C71 0.0445(13) 0.0406(12) 0.0525(14) -0.0149(11) -0.0007(11) -0.0079(11)
C72 0.0526(14) 0.0422(12) 0.0454(13) -0.0137(10) 0.0031(10) -0.0118(11)

loop_
_atom_type_symbol
_atom_type_description
_atom_type_scat_dispersion_real
_atom_type_scat_dispersion_imag
_atom_type_scat_source
C C 0.0033 0.0016 'International Tables Vol C Tables 4.2.6.8 and 6.1.1.4'
H H 0.0000 0.0000 'International Tables Vol C Tables 4.2.6.8 and 6.1.1.4'
N N 0.0061 0.0033 'International Tables Vol C Tables 4.2.6.8 and 6.1.1.4'
Si Si 0.0817 0.0704 'International Tables Vol C Tables 4.2.6.8 and 6.1.1.4'

loop_
_geom_angle_atom_site_label_1
_geom_angle_atom_site_label_2
_geom_angle_atom_site_label_3
_geom_angle
_geom_angle_site_symmetry_1
_geom_angle_site_symmetry_3
C17 Si1 C2 115.55(7) . .
C17 Si1 Si3 119.92(5) . .
C2 Si1 Si3 114.21(5) . .
C17 Si1 Si2 105.76(5) . .
C2 Si1 Si2 128.79(5) . .
Si3 Si1 Si2 63.377(19) . .
C1 Si2 C32 131.42(7) . .
C1 Si2 Si1 95.75(5) . .
C32 Si2 Si1 132.82(5) . .
C1 Si2 Si3 49.53(5) . .
C32 Si2 Si3 152.81(5) . .
Si1 Si2 Si3 57.589(17) . .
C1 Si3 C47 122.95(7) . .
C1 Si3 Si1 96.92(5) . .
C47 Si3 Si1 138.57(5) . .
C1 Si3 Si2 49.48(5) . .
C47 Si3 Si2 157.64(6) . .
Si1 Si3 Si2 59.034(18) . .
C1 N1 C62 125.05(14) . .
N1 C1 Si2 147.37(13) . .
N1 C1 Si3 129.07(12) . .
Si2 C1 Si3 81.00(6) . .
C7 C2 C3 117.32(14) . .
C7 C2 Si1 122.69(12) . .
C3 C2 Si1 118.48(11) . .
C4 C3 C2 120.43(14) . .
C4 C3 C8 117.59(15) . .
C2 C3 C8 121.89(14) . .
C5 C4 C3 122.01(16) . .
C5 C4 H1 118.1(11) . .
C3 C4 H1 119.9(11) . .
C6 C5 C4 117.33(15) . .
C6 C5 C11 120.65(15) . .
C4 C5 C11 122.02(16) . .
C5 C6 C7 122.85(15) . .
C5 C6 H2 118.1(12) . .
C7 C6 H2 119.0(12) . .
C6 C7 C2 119.66(15) . .
C6 C7 C14 116.82(14) . .
C2 C7 C14 123.50(14) . .
C10 C8 C9 110.47(18) . .
C10 C8 C3 109.49(16) . .
C9 C8 C3 114.46(15) . .
C10 C8 H3 108.4(13) . .
C9 C8 H3 105.5(13) . .
C3 C8 H3 108.3(13) . .
C8 C9 H4 111.5(16) . .
C8 C9 H5 112.9(10) . .
H4 C9 H5 106(2) . .
C8 C9 H6 111.0(17) . .
H4 C9 H6 107(2) . .
H5 C9 H6 108.4(19) . .
C8 C10 H7 107.3(17) . .
C8 C10 H8 112.3(16) . .
H7 C10 H8 104(2) . .
C8 C10 H9 112(2) . .
H7 C10 H9 113(3) . .
H8 C10 H9 108(3) . .
C13B C11 C12B 112.1(7) . .
C13B C11 C5 114.4(5) . .
C12B C11 C5 107.9(5) . .
C13B C11 C12A 82.9(6) . .
C12B C11 C12A 31.0(5) . .
C5 C11 C12A 113.6(3) . .
C13B C11 C13A 30.5(6) . .
C12B C11 C13A 136.5(5) . .
C5 C11 C13A 110.0(3) . .
C12A C11 C13A 111.3(4) . .
C13B C11 H10 124.4(16) . .
C12B C11 H10 88.9(15) . .
C5 C11 H10 105.6(14) . .
C12A C11 H10 114.9(15) . .
C13A C11 H10 100.6(14) . .
C11 C12A H12A 109.5 . .
C11 C12A H12B 109.5 . .
C11 C12A H12C 109.5 . .
C11 C13A H13A 109.5 . .
C11 C13A H13B 109.5 . .
C11 C13A H13C 109.5 . .
C11 C12B H12D 109.5 . .
C11 C12B H12E 109.5 . .
H12D C12B H12E 109.5 . .
C11 C12B H12F 109.5 . .
H12D C12B H12F 109.5 . .
H12E C12B H12F 109.5 . .
C11 C13B H13D 109.5 . .
C11 C13B H13E 109.5 . .
H13D C13B H13E 109.5 . .
C11 C13B H13F 109.5 . .
H13D C13B H13F 109.5 . .
H13E C13B H13F 109.5 . .
C7 C14 C16 111.72(14) . .
C7 C14 C15 110.37(14) . .
C16 C14 C15 111.45(14) . .
C7 C14 H11 108.7(10) . .
C16 C14 H11 108.5(10) . .
C15 C14 H11 105.8(10) . .
C14 C15 H12 110.8(12) . .
C14 C15 H13 113.0(12) . .
H12 C15 H13 105.3(17) . .
C14 C15 H14 111.6(12) . .
H12 C15 H14 108.4(17) . .
H13 C15 H14 107.5(17) . .
C14 C16 H15 110.0(13) . .
C14 C16 H16 112.2(12) . .
H15 C16 H16 106.8(17) . .
C14 C16 H17 111.8(12) . .
H15 C16 H17 110.0(17) . .
H16 C16 H17 105.8(16) . .
C18 C17 C22 117.89(14) . .
C18 C17 Si1 124.74(11) . .
C22 C17 Si1 117.35(11) . .
C19 C18 C17 119.57(14) . .
C19 C18 C23 116.79(14) . .
C17 C18 C23 123.64(14) . .
C20 C19 C18 122.79(15) . .
C20 C19 H18 118.4(10) . .
C18 C19 H18 118.8(10) . .
C19 C20 C21 117.55(15) . .
C19 C20 C26 120.91(14) . .
C21 C20 C26 121.53(15) . .
C20 C21 C22 121.88(15) . .
C20 C21 H19 121.4(11) . .
C22 C21 H19 116.7(11) . .
C21 C22 C17 120.25(14) . .
C21 C22 C29 116.99(14) . .
C17 C22 C29 122.76(14) . .
C18 C23 C25 111.61(14) . .
C18 C23 C24 111.98(14) . .
C25 C23 C24 110.04(14) . .
C18 C23 H20 106.8(10) . .
C25 C23 H20 107.2(10) . .
C24 C23 H20 109.1(10) . .
C23 C24 H21 111.8(13) . .
C23 C24 H22 111.2(13) . .
H21 C24 H22 107.9(17) . .
C23 C24 H23 109.1(13) . .
H21 C24 H23 109.2(18) . .
H22 C24 H23 107.5(17) . .
C23 C25 H24 111.5(12) . .
C23 C25 H25 109.7(12) . .
H24 C25 H25 105.0(16) . .
C23 C25 H26 109.3(11) . .
H24 C25 H26 110.9(17) . .
H25 C25 H26 110.6(17) . .
C20 C26 C27 111.56(15) . .
C20 C26 C28 111.65(15) . .
C27 C26 C28 111.34(17) . .
C20 C26 H27 107.9(11) . .
C27 C26 H27 106.8(12) . .
C28 C26 H27 107.3(12) . .
C26 C27 H28 111.1(13) . .
C26 C27 H29 112.7(12) . .
H28 C27 H29 111.2(18) . .
C26 C27 H30 111.8(13) . .
H28 C27 H30 106.2(19) . .
H29 C27 H30 103.3(17) . .
C26 C28 H31 110.8(15) . .
C26 C28 H32 111.0(14) . .
H31 C28 H32 106.9(19) . .
C26 C28 H33 110.1(15) . .
H31 C28 H33 109(2) . .
H32 C28 H33 109(2) . .
C31 C29 C22 112.29(15) . .
C31 C29 C30 111.52(17) . .
C22 C29 C30 110.98(16) . .
C31 C29 H34 106.8(11) . .
C22 C29 H34 108.1(11) . .
C30 C29 H34 106.9(11) . .
C29 C30 H35 109.3(14) . .
C29 C30 H36 107.9(14) . .
H35 C30 H36 112.3(19) . .
C29 C30 H37 112.1(14) . .
H35 C30 H37 109(2) . .
H36 C30 H37 106.0(19) . .
C29 C31 H38 110.7(13) . .
C29 C31 H39 110.0(14) . .
H38 C31 H39 108.6(18) . .
C29 C31 H40 112.9(15) . .
H38 C31 H40 109(2) . .
H39 C31 H40 105(2) . .
C33 C32 C37 119.16(14) . .
C33 C32 Si2 120.37(11) . .
C37 C32 Si2 120.43(11) . .
C34 C33 C32 119.49(14) . .
C34 C33 C38 118.82(14) . .
C32 C33 C38 121.66(14) . .
C33 C34 C35 122.03(15) . .
C33 C34 H41 117.8(11) . .
C35 C34 H41 120.2(11) . .
C36 C35 C34 117.70(15) . .
C36 C35 C41 121.00(15) . .
C34 C35 C41 121.28(15) . .
C35 C36 C37 122.54(15) . .
C35 C36 H42 118.3(11) . .
C37 C36 H42 119.1(11) . .
C36 C37 C32 119.03(14) . .
C36 C37 C44 118.85(14) . .
C32 C37 C44 122.12(14) . .
C39 C38 C33 112.68(15) . .
C39 C38 C40 110.26(15) . .
C33 C38 C40 110.97(14) . .
C39 C38 H43 108.3(11) . .
C33 C38 H43 106.0(10) . .
C40 C38 H43 108.3(11) . .
C38 C39 H44 111.9(14) . .
C38 C39 H45 110.0(13) . .
H44 C39 H45 106.1(18) . .
C38 C39 H46 111.0(13) . .
H44 C39 H46 109.2(19) . .
H45 C39 H46 108.5(18) . .
C38 C40 H47 110.9(12) . .
C38 C40 H48 112.2(14) . .
H47 C40 H48 106.3(19) . .
C38 C40 H49 110.9(12) . .
H47 C40 H49 106.4(17) . .
H48 C40 H49 109.8(18) . .
C35 C41 C43 110.74(15) . .
C35 C41 C42 112.07(15) . .
C43 C41 C42 110.81(17) . .
C35 C41 H50 106.7(11) . .
C43 C41 H50 107.2(11) . .
C42 C41 H50 109.1(11) . .
C41 C42 H51 111.6(13) . .
C41 C42 H52 111.5(15) . .
H51 C42 H52 110.1(19) . .
C41 C42 H53 109.6(13) . .
H51 C42 H53 106.3(18) . .
H52 C42 H53 107.6(19) . .
C41 C43 H54 111.4(14) . .
C41 C43 H55 110.9(15) . .
H54 C43 H55 108(2) . .
C41 C43 H56 109.0(12) . .
H54 C43 H56 108.6(19) . .
H55 C43 H56 109(2) . .
C46 C44 C37 111.86(14) . .
C46 C44 C45 111.42(15) . .
C37 C44 C45 111.08(15) . .
C46 C44 H57 107.4(11) . .
C37 C44 H57 108.4(11) . .
C45 C44 H57 106.4(11) . .
C44 C45 H58 110.1(13) . .
C44 C45 H59 111.9(12) . .
H58 C45 H59 107.5(17) . .
C44 C45 H60 110.4(11) . .
H58 C45 H60 110.4(17) . .
H59 C45 H60 106.4(17) . .
C44 C46 H61 111.3(13) . .
C44 C46 H62 110.4(12) . .
H61 C46 H62 110.7(18) . .
C44 C46 H63 112.1(12) . .
H61 C46 H63 104.6(18) . .
H62 C46 H63 107.6(17) . .
C48 C47 C52 119.44(14) . .
C48 C47 Si3 122.31(12) . .
C52 C47 Si3 118.25(11) . .
C49 C48 C47 119.18(15) . .
C49 C48 C53 118.83(14) . .
C47 C48 C53 121.72(14) . .
C50 C49 C48 121.96(15) . .
C50 C49 H64 120.5(11) . .
C48 C49 H64 117.5(11) . .
C49 C50 C51 118.31(15) . .
C49 C50 C56 123.13(15) . .
C51 C50 C56 118.56(16) . .
C52 C51 C50 121.82(16) . .
C52 C51 H65 118.1(12) . .
C50 C51 H65 120.0(12) . .
C51 C52 C47 119.05(14) . .
C51 C52 C59 120.37(15) . .
C47 C52 C59 120.45(14) . .
C48 C53 C54 114.56(15) . .
C48 C53 C55 109.14(15) . .
C54 C53 C55 109.45(15) . .
C48 C53 H66 108.5(11) . .
C54 C53 H66 106.3(10) . .
C55 C53 H66 108.7(11) . .
C53 C54 H67 112.5(12) . .
C53 C54 H68 108.4(12) . .
H67 C54 H68 110.4(17) . .
C53 C54 H69 111.5(11) . .
H67 C54 H69 107.0(17) . .
H68 C54 H69 106.8(17) . .
C53 C55 H70 109.9(13) . .
C53 C55 H71 110.8(13) . .
H70 C55 H71 110.6(19) . .
C53 C55 H72 108.2(14) . .
H70 C55 H72 108.6(19) . .
H71 C55 H72 108.7(19) . .
C58 C56 C57 110.52(17) . .
C58 C56 C50 109.82(16) . .
C57 C56 C50 114.03(17) . .
C58 C56 H73 109.0(13) . .
C57 C56 H73 106.5(13) . .
C50 C56 H73 106.7(13) . .
C56 C57 H74 110.6(14) . .
C56 C57 H75 110.8(14) . .
H74 C57 H75 114(2) . .
C56 C57 H76 108.2(14) . .
H74 C57 H76 107.6(19) . .
H75 C57 H76 105.7(19) . .
C56 C58 H77 114.3(14) . .
C56 C58 H78 108.7(14) . .
H77 C58 H78 108(2) . .
C56 C58 H79 112.9(14) . .
H77 C58 H79 104(2) . .
H78 C58 H79 108.7(19) . .
C52 C59 C60 114.52(14) . .
C52 C59 C61 110.60(15) . .
C60 C59 C61 109.05(16) . .
C52 C59 H80 106.7(12) . .
C60 C59 H80 106.8(12) . .
C61 C59 H80 109.0(12) . .
C59 C60 H81 111.1(13) . .
C59 C60 H82 110.6(13) . .
H81 C60 H82 106.2(17) . .
C59 C60 H83 113.1(12) . .
H81 C60 H83 105.7(17) . .
H82 C60 H83 109.8(17) . .
C59 C61 H84 110.3(14) . .
C59 C61 H85 112.5(12) . .
H84 C61 H85 108.0(18) . .
C59 C61 H86 108.3(16) . .
H84 C61 H86 106(2) . .
H85 C61 H86 112(2) . .
C67 C62 C63 119.75(15) . .
C67 C62 N1 122.99(14) . .
C63 C62 N1 116.67(15) . .
C64 C63 C62 119.11(16) . .
C64 C63 C68 120.28(16) . .
C62 C63 C68 120.58(16) . .
C65 C64 C63 121.40(16) . .
C65 C64 H87 119.8(12) . .
C63 C64 H87 118.8(12) . .
C66 C65 C64 119.14(17) . .
C66 C65 H88 120.3(11) . .
C64 C65 H88 120.5(11) . .
C65 C66 C67 121.65(17) . .
C65 C66 H89 119.3(12) . .
C67 C66 H89 119.0(12) . .
C66 C67 C62 118.88(15) . .
C66 C67 C69 117.88(16) . .
C62 C67 C69 123.20(15) . .
C63 C68 H90 112.1(16) . .
C63 C68 H91 111.0(15) . .
H90 C68 H91 107(2) . .
C63 C68 H92 111.8(15) . .
H90 C68 H92 108(2) . .
H91 C68 H92 107(2) . .
C67 C69 H93 110.1(13) . .
C67 C69 H94 110.5(12) . .
H93 C69 H94 106.6(17) . .
C67 C69 H95 110.4(13) . .
H93 C69 H95 108.6(18) . .
H94 C69 H95 110.5(17) . .
C71 C70 H96 108.9(15) . .
C71 C70 H97 110.8(19) . .
H96 C70 H97 107(2) . .
C71 C70 H98 106.5(17) . .
H96 C70 H98 103(2) . .
H97 C70 H98 120(2) . .
C72 C71 C70 114.0(2) . .
C72 C71 H99 106.3(16) . .
C70 C71 H99 114.8(17) . .
C72 C71 H100 104.2(13) . .
C70 C71 H100 112.6(13) . .
H99 C71 H100 104(2) . .
C71 C72 C72 114.2(2) . 2_666
C71 C72 H101 108.7 . .
C72 C72 H101 108.7 2_666 .
C71 C72 H102 108.7 . .
C72 C72 H102 108.7 2_666 .
H101 C72 H102 107.6 . .

loop_
_geom_bond_atom_site_label_1
_geom_bond_atom_site_label_2
_geom_bond_distance
_geom_bond_site_symmetry_2
Si1 C17 1.9031(15) .
Si1 C2 1.9115(16) .
Si1 Si3 2.2905(6) .
Si1 Si2 2.3264(6) .
Si2 C1 1.8667(16) .
Si2 C32 1.8817(16) .
Si2 Si3 2.4255(6) .
Si3 C1 1.8681(16) .
Si3 C47 1.8778(15) .
N1 C1 1.282(2) .
N1 C62 1.415(2) .
C2 C7 1.414(2) .
C2 C3 1.421(2) .
C3 C4 1.391(2) .
C3 C8 1.522(2) .
C4 C5 1.387(2) .
C4 H1 0.95(2) .
C5 C6 1.380(2) .
C5 C11 1.518(2) .
C6 C7 1.397(2) .
C6 H2 0.958(19) .
C7 C14 1.516(2) .
C8 C10 1.517(3) .
C8 C9 1.518(3) .
C8 H3 0.92(2) .
C9 H4 0.92(3) .
C9 H5 1.018(19) .
C9 H6 1.06(3) .
C10 H7 0.99(3) .
C10 H8 0.94(3) .
C10 H9 1.02(4) .
C11 C13B 1.499(11) .
C11 C12B 1.510(14) .
C11 C12A 1.519(7) .
C11 C13A 1.529(6) .
C11 H10 0.94(2) .
C12A H12A 0.9800 .
C12A H12B 0.9800 .
C12A H12C 0.9800 .
C13A H13A 0.9800 .
C13A H13B 0.9800 .
C13A H13C 0.9800 .
C12B H12D 0.9800 .
C12B H12E 0.9800 .
C12B H12F 0.9800 .
C13B H13D 0.9800 .
C13B H13E 0.9800 .
C13B H13F 0.9800 .
C14 C16 1.524(2) .
C14 C15 1.536(2) .
C14 H11 0.986(17) .
C15 H12 0.97(2) .
C15 H13 0.99(2) .
C15 H14 1.00(2) .
C16 H15 0.93(2) .
C16 H16 0.99(2) .
C16 H17 0.99(2) .
C17 C18 1.413(2) .
C17 C22 1.418(2) .
C18 C19 1.394(2) .
C18 C23 1.522(2) .
C19 C20 1.384(2) .
C19 H18 0.976(18) .
C20 C21 1.387(2) .
C20 C26 1.519(2) .
C21 C22 1.394(2) .
C21 H19 0.968(18) .
C22 C29 1.523(2) .
C23 C25 1.525(2) .
C23 C24 1.531(2) .
C23 H20 0.979(17) .
C24 H21 0.97(2) .
C24 H22 0.98(2) .
C24 H23 0.96(2) .
C25 H24 0.97(2) .
C25 H25 0.96(2) .
C25 H26 0.98(2) .
C26 C27 1.524(3) .
C26 C28 1.527(3) .
C26 H27 0.96(2) .
C27 H28 0.99(2) .
C27 H29 0.99(2) .
C27 H30 0.97(2) .
C28 H31 0.97(3) .
C28 H32 0.96(2) .
C28 H33 1.00(3) .
C29 C31 1.523(3) .
C29 C30 1.525(3) .
C29 H34 0.945(18) .
C30 H35 1.00(3) .
C30 H36 0.99(2) .
C30 H37 0.94(2) .
C31 H38 0.96(2) .
C31 H39 1.02(2) .
C31 H40 0.95(3) .
C32 C33 1.409(2) .
C32 C37 1.411(2) .
C33 C34 1.390(2) .
C33 C38 1.522(2) .
C34 C35 1.391(2) .
C34 H41 0.974(19) .
C35 C36 1.385(2) .
C35 C41 1.519(2) .
C36 C37 1.391(2) .
C36 H42 0.975(18) .
C37 C44 1.520(2) .
C38 C39 1.521(3) .
C38 C40 1.523(3) .
C38 H43 0.983(19) .
C39 H44 0.98(2) .
C39 H45 0.97(2) .
C39 H46 0.98(2) .
C40 H47 0.98(2) .
C40 H48 0.97(3) .
C40 H49 0.97(2) .
C41 C43 1.521(3) .
C41 C42 1.521(3) .
C41 H50 0.989(19) .
C42 H51 0.97(2) .
C42 H52 0.98(3) .
C42 H53 1.01(2) .
C43 H54 0.99(3) .
C43 H55 0.94(3) .
C43 H56 1.02(2) .
C44 C46 1.520(2) .
C44 C45 1.522(3) .
C44 H57 0.951(19) .
C45 H58 0.97(2) .
C45 H59 0.97(2) .
C45 H60 1.03(2) .
C46 H61 0.98(2) .
C46 H62 1.00(2) .
C46 H63 0.97(2) .
C47 C48 1.406(2) .
C47 C52 1.418(2) .
C48 C49 1.402(2) .
C48 C53 1.515(2) .
C49 C50 1.380(2) .
C49 H64 0.971(19) .
C50 C51 1.400(2) .
C50 C56 1.524(2) .
C51 C52 1.391(2) .
C51 H65 0.95(2) .
C52 C59 1.524(2) .
C53 C54 1.528(2) .
C53 C55 1.530(3) .
C53 H66 0.999(18) .
C54 H67 0.98(2) .
C54 H68 0.99(2) .
C54 H69 0.98(2) .
C55 H70 0.98(2) .
C55 H71 0.99(2) .
C55 H72 0.95(2) .
C56 C58 1.515(3) .
C56 C57 1.523(3) .
C56 H73 1.00(2) .
C57 H74 0.96(3) .
C57 H75 0.97(2) .
C57 H76 1.00(3) .
C58 H77 0.97(3) .
C58 H78 0.95(2) .
C58 H79 0.98(3) .
C59 C60 1.526(3) .
C59 C61 1.534(3) .
C59 H80 0.950(19) .
C60 H81 0.97(2) .
C60 H82 1.00(2) .
C60 H83 1.01(2) .
C61 H84 1.03(3) .
C61 H85 1.00(2) .
C61 H86 0.95(3) .
C62 C67 1.404(2) .
C62 C63 1.412(2) .
C63 C64 1.391(2) .
C63 C68 1.502(3) .
C64 C65 1.383(3) .
C64 H87 1.00(2) .
C65 C66 1.379(3) .
C65 H88 0.97(2) .
C66 C67 1.397(2) .
C66 H89 0.95(2) .
C67 C69 1.506(2) .
C68 H90 0.95(3) .
C68 H91 0.95(3) .
C68 H92 0.97(2) .
C69 H93 0.96(2) .
C69 H94 0.97(2) .
C69 H95 0.96(2) .
C70 C71 1.513(4) .
C70 H96 1.14(3) .
C70 H97 1.21(4) .
C70 H98 1.17(3) .
C71 C72 1.503(3) .
C71 H99 1.02(3) .
C71 H100 1.08(3) .
C72 C72 1.524(5) 2_666
C72 H101 0.9900 .
C72 H102 0.9900 .
